data_1549509
loop_
_publ_author_name
'Surendhran, Roshaan'
'D'Arpino, Alexander A'
'Sciscent, Bao Y.'
'Cannella, Anthony F.'
'Friedman, Alan E.'
'MacMillan, Samantha N.'
'Gupta, Rupal'
'Lacy, David C.'

_publ_section_title
;
 Deciphering the mechanism of O<sub>2</sub> reduction with electronically
 tunable non-heme iron enzyme model complexes.
;
_journal_issue 26
_journal_name_full 'Chemical science'
_journal_page_first 5773
_journal_page_last 5780
_journal_paper_doi 10.1039/c8sc01621f
_journal_volume 9
_journal_year 2018
_chemical_formula_moiety 'C26 H21 Fe N7 O11, 2(C4 H12 N)'
_chemical_formula_sum 'C34 H45 Fe N9 O11'
_chemical_formula_weight 811.64
_space_group_crystal_system triclinic
_space_group_IT_number 2
_space_group_name_Hall '-P 1'
_space_group_name_H-M_alt 'P -1'
_symmetry_space_group_name_Hall '-P 1'
_symmetry_space_group_name_H-M 'P -1'
_atom_sites_solution_hydrogens geom
_atom_sites_solution_primary direct
_audit_creation_date 2018-03-27
_audit_creation_method
;
Olex2 1.2
(compiled 2017.08.10 svn.r3458 for OlexSys, GUI svn.r5381)
;
_audit_update_record
;
2018-03-28 deposited with the CCDC.
2018-06-05 downloaded from the CCDC.
;
_cell_angle_alpha 97.4707(9)
_cell_angle_beta 96.4933(9)
_cell_angle_gamma 104.4176(9)
_cell_formula_units_Z 2
_cell_length_a 10.2009(3)
_cell_length_b 11.6975(3)
_cell_length_c 18.9343(5)
_cell_measurement_reflns_used 9279
_cell_measurement_temperature 90(2)
_cell_measurement_theta_max 25.28
_cell_measurement_theta_min 2.19
_cell_volume 2144.57(10)
_computing_molecular_graphics 'Olex2 (Dolomanov et al., 2009)'
_computing_publication_material 'Olex2 (Dolomanov et al., 2009)'
_computing_structure_refinement 'ShelXL (Sheldrick, 2015)'
_computing_structure_solution 'ShelXS (Sheldrick, 2008)'
_diffrn_ambient_temperature 90(2)
_diffrn_detector 'Bruker APEX2 area detector'
_diffrn_detector_area_resol_mean 7.9
_diffrn_detector_type 'CCD area detector'
_diffrn_measured_fraction_theta_full 1.000
_diffrn_measured_fraction_theta_max 0.999
_diffrn_measurement_device 'three-circle diffractometer'
_diffrn_measurement_device_type 'Bruker APEX2 microfocus rotating anode'
_diffrn_measurement_method '\w and \f scans'
_diffrn_radiation_monochromator 'mirror optics'
_diffrn_radiation_probe x-ray
_diffrn_radiation_type MoK\a
_diffrn_radiation_wavelength 0.71073
_diffrn_reflns_av_R_equivalents 0.0418
_diffrn_reflns_av_unetI/netI 0.0394
_diffrn_reflns_Laue_measured_fraction_full 1.000
_diffrn_reflns_Laue_measured_fraction_max 0.999
_diffrn_reflns_limit_h_max 12
_diffrn_reflns_limit_h_min -12
_diffrn_reflns_limit_k_max 14
_diffrn_reflns_limit_k_min -14
_diffrn_reflns_limit_l_max 23
_diffrn_reflns_limit_l_min -23
_diffrn_reflns_number 40427
_diffrn_reflns_point_group_measured_fraction_full 1.000
_diffrn_reflns_point_group_measured_fraction_max 0.999
_diffrn_reflns_theta_full 25.242
_diffrn_reflns_theta_max 26.413
_diffrn_reflns_theta_min 1.822
_diffrn_source 'microfocus rotating anode'
_diffrn_source_type 'Incoatec I\ms'
_diffrn_standards_number 0
_exptl_absorpt_coefficient_mu 0.414
_exptl_absorpt_correction_T_max 0.7454
_exptl_absorpt_correction_T_min 0.7044
_exptl_absorpt_correction_type multi-scan
_exptl_absorpt_process_details
;
SADABS-2014/2 (Bruker,2014/2) was used for absorption correction.
wR2(int) was 0.0952 before and 0.0442 after correction.
The Ratio of minimum to maximum transmission is 0.9450.
The \l/2 correction factor is 0.00150.
;
_exptl_crystal_colour 'clear dark red'
_exptl_crystal_colour_lustre clear
_exptl_crystal_colour_modifier dark
_exptl_crystal_colour_primary red
_exptl_crystal_density_diffrn 1.257
_exptl_crystal_description needle
_exptl_crystal_F_000 852
_exptl_crystal_size_max 0.2
_exptl_crystal_size_mid 0.1
_exptl_crystal_size_min 0.09
_refine_diff_density_max 0.322
_refine_diff_density_min -0.362
_refine_diff_density_rms 0.054
_refine_ls_extinction_method none
_refine_ls_goodness_of_fit_ref 1.028
_refine_ls_hydrogen_treatment constr
_refine_ls_matrix_type full
_refine_ls_number_parameters 505
_refine_ls_number_reflns 8808
_refine_ls_number_restraints 0
_refine_ls_restrained_S_all 1.028
_refine_ls_R_factor_all 0.0531
_refine_ls_R_factor_gt 0.0374
_refine_ls_shift/su_max 0.001
_refine_ls_shift/su_mean 0.000
_refine_ls_structure_factor_coef Fsqd
_refine_ls_weighting_details 'w=1/[\s^2^(Fo^2^)+(0.0432P)^2^+0.9756P] where P=(Fo^2^+2Fc^2^)/3'
_refine_ls_weighting_scheme calc
_refine_ls_wR_factor_gt 0.0875
_refine_ls_wR_factor_ref 0.0933
_reflns_Friedel_coverage 0.000
_reflns_number_gt 7019
_reflns_number_total 8808
_reflns_threshold_expression 'I > 2\s(I)'
_cod_data_source_file c8sc01621f2.cif
_cod_data_source_block rs_01_20_feno2
_cod_depositor_comments 'Adding full bibliography for 1549501--1549509.cif.'
_cod_database_code 1549509
_shelx_shelxl_version_number 2016/6
_shelx_space_group_comment
;
The symmetry employed for this shelxl refinement is uniquely defined
by the following loop, which should always be used as a source of
symmetry information in preference to the above space-group names.
They are only intended as comments.
;
_shelx_estimated_absorpt_t_max 0.964
_shelx_estimated_absorpt_t_min 0.922
_olex2_refinement_description
;
1. Fixed Uiso
 At 1.2 times of:
  All C(H) groups, All C(H,H) groups
 At 1.5 times of:
  All C(H,H,H) groups
2.a Secondary CH2 refined with riding coordinates:
 C11(H11A,H11B), C19(H19A,H19B), C10(H10A,H10B)
2.b Aromatic/amide H refined with riding coordinates:
 C17(H17), C5(H5), C8(H8), C23(H23), C18(H18), C4(H4), C22(H22), C26(H26),
 C25(H25), C7(H7), C15(H15), C14(H14)
2.c Idealised Me refined as rotating group:
 C2(H2A,H2B,H2C), C27(H27A,H27B,H27C), C30(H30A,H30B,H30C), C28(H28A,H28B,
 H28C), C29(H29A,H29B,H29C), C31(H31A,H31B,H31C), C34(H34A,H34B,H34C), C33(H33A,
 H33B,H33C), C32(H32A,H32B,H32C)
;
_olex2_submission_original_sample_id RS-01-20FeNO2
_olex2_submission_special_instructions 'No special instructions were received'

loop_
_space_group_symop_operation_xyz
'x, y, z'
'-x, -y, -z'

loop_
_atom_site_label
_atom_site_type_symbol
_atom_site_fract_x
_atom_site_fract_y
_atom_site_fract_z
_atom_site_U_iso_or_equiv
_atom_site_adp_type
_atom_site_occupancy
_atom_site_site_symmetry_order
_atom_site_calc_flag
_atom_site_refinement_flags_posn
Fe1 Fe 0.62523(3) 0.11877(2) 0.27451(2) 0.01365(8) Uani 1 1 d .
O5 O 0.64190(13) 0.44300(12) 0.40747(7) 0.0177(3) Uani 1 1 d .
O3 O 1.04075(13) 0.20158(12) 0.24340(8) 0.0228(3) Uani 1 1 d .
O10 O 0.18043(14) 0.50681(13) 0.13084(7) 0.0245(3) Uani 1 1 d .
O4 O 0.72772(14) -0.05293(12) 0.44901(7) 0.0205(3) Uani 1 1 d .
N7 N 0.30642(17) 0.54130(15) 0.14222(8) 0.0190(4) Uani 1 1 d .
O11 O 0.37220(15) 0.62860(13) 0.11942(8) 0.0260(3) Uani 1 1 d .
N1 N 0.80614(15) 0.10356(14) 0.22854(8) 0.0146(3) Uani 1 1 d .
O1 O 0.43146(14) 0.02417(13) 0.21602(8) 0.0251(3) Uani 1 1 d .
O7 O 0.68606(15) -0.35607(13) -0.00941(8) 0.0286(3) Uani 1 1 d .
O6 O 0.88925(16) -0.26425(15) -0.02721(9) 0.0383(4) Uani 1 1 d .
O2 O 0.54591(15) 0.14598(13) 0.15203(8) 0.0298(4) Uani 1 1 d .
N2 N 0.79915(15) 0.20656(13) 0.36293(8) 0.0149(3) Uani 1 1 d .
N4 N 0.59444(15) 0.29135(14) 0.30888(8) 0.0155(3) Uani 1 1 d .
N3 N 0.60527(16) -0.00011(14) 0.35351(8) 0.0163(3) Uani 1 1 d .
C20 C 0.65725(18) 0.34902(16) 0.37419(10) 0.0138(4) Uani 1 1 d .
N6 N 0.12423(17) -0.35544(16) 0.36871(10) 0.0249(4) Uani 1 1 d .
C12 C 0.71395(19) 0.01111(16) 0.40195(10) 0.0156(4) Uani 1 1 d .
C17 C 0.28436(19) -0.15702(17) 0.41337(10) 0.0177(4) Uani 1 1 d .
H17 H 0.226961 -0.142585 0.447766 0.021 Uiso 1 1 calc R
C9 C 0.92400(19) 0.18553(16) 0.26000(10) 0.0159(4) Uani 1 1 d .
C5 C 0.6829(2) -0.17602(18) 0.09838(10) 0.0194(4) Uani 1 1 d .
H5 H 0.605285 -0.243535 0.088257 0.023 Uiso 1 1 calc R
O9 O 0.05210(15) -0.33295(16) 0.41352(9) 0.0384(4) Uani 1 1 d .
C21 C 0.52029(19) 0.35519(17) 0.26893(9) 0.0148(4) Uani 1 1 d .
N5 N 0.78771(18) -0.26972(16) 0.00396(9) 0.0242(4) Uani 1 1 d .
C13 C 0.48708(19) -0.09124(17) 0.35841(10) 0.0154(4) Uani 1 1 d .
C8 C 0.9094(2) 0.02390(18) 0.12555(10) 0.0194(4) Uani 1 1 d .
H8 H 0.985179 0.092832 0.133374 0.023 Uiso 1 1 calc R
C23 C 0.51866(19) 0.52704(17) 0.21056(10) 0.0174(4) Uani 1 1 d .
H23 H 0.565056 0.601543 0.198773 0.021 Uiso 1 1 calc R
C18 C 0.40299(19) -0.07186(17) 0.40965(10) 0.0165(4) Uani 1 1 d .
H18 H 0.428110 0.001385 0.442491 0.020 Uiso 1 1 calc R
C4 C 0.69070(19) -0.08254(17) 0.15249(10) 0.0177(4) Uani 1 1 d .
H4 H 0.616726 -0.086053 0.179171 0.021 Uiso 1 1 calc R
C24 C 0.37956(19) 0.47652(17) 0.18563(10) 0.0162(4) Uani 1 1 d .
C22 C 0.58722(19) 0.46637(17) 0.25270(10) 0.0170(4) Uani 1 1 d .
H22 H 0.681507 0.500537 0.271064 0.020 Uiso 1 1 calc R
C26 C 0.38118(19) 0.30678(17) 0.24238(10) 0.0166(4) Uani 1 1 d .
H26 H 0.334966 0.231020 0.252609 0.020 Uiso 1 1 calc R
C3 C 0.80548(19) 0.01838(17) 0.16943(10) 0.0157(4) Uani 1 1 d .
O8 O 0.09679(17) -0.44996(14) 0.32661(10) 0.0413(4) Uani 1 1 d .
C1 C 0.4393(2) 0.07223(18) 0.15940(11) 0.0210(4) Uani 1 1 d .
C25 C 0.30996(19) 0.36751(17) 0.20148(10) 0.0168(4) Uani 1 1 d .
H25 H 0.214880 0.335087 0.184511 0.020 Uiso 1 1 calc R
C7 C 0.9019(2) -0.06974(18) 0.07145(11) 0.0212(4) Uani 1 1 d .
H7 H 0.973115 -0.065626 0.042806 0.025 Uiso 1 1 calc R
C11 C 0.83778(19) 0.11255(16) 0.39731(10) 0.0166(4) Uani 1 1 d .
H11A H 0.887272 0.147393 0.446473 0.020 Uiso 1 1 calc R
H11B H 0.900788 0.080077 0.369537 0.020 Uiso 1 1 calc R
C6 C 0.7905(2) -0.16987(18) 0.05888(10) 0.0198(4) Uani 1 1 d .
C15 C 0.3325(2) -0.28694(18) 0.31504(11) 0.0224(4) Uani 1 1 d .
H15 H 0.308607 -0.361440 0.283448 0.027 Uiso 1 1 calc R
C19 C 0.75232(19) 0.28811(17) 0.41305(10) 0.0163(4) Uani 1 1 d .
H19A H 0.832641 0.349754 0.441027 0.020 Uiso 1 1 calc R
H19B H 0.703737 0.242853 0.447382 0.020 Uiso 1 1 calc R
C16 C 0.25064(19) -0.26402(17) 0.36594(10) 0.0172(4) Uani 1 1 d .
C10 C 0.90592(18) 0.26827(17) 0.32506(10) 0.0161(4) Uani 1 1 d .
H10A H 0.993565 0.297541 0.358469 0.019 Uiso 1 1 calc R
H10B H 0.881225 0.338436 0.309001 0.019 Uiso 1 1 calc R
C14 C 0.4494(2) -0.19937(18) 0.31119(11) 0.0220(4) Uani 1 1 d .
H14 H 0.504917 -0.213242 0.275692 0.026 Uiso 1 1 calc R
C2 C 0.3149(2) 0.0409(2) 0.10229(12) 0.0334(5) Uani 1 1 d .
H2A H 0.262498 -0.041892 0.101361 0.050 Uiso 1 1 calc GR
H2B H 0.343742 0.049551 0.055185 0.050 Uiso 1 1 calc GR
H2C H 0.257461 0.094833 0.113192 0.050 Uiso 1 1 calc GR
N8 N 0.29648(15) 0.30258(13) 0.46453(8) 0.0147(3) Uani 1 1 d .
C27 C 0.31562(19) 0.41074(17) 0.42821(10) 0.0170(4) Uani 1 1 d .
H27A H 0.398482 0.420453 0.405455 0.026 Uiso 1 1 calc GR
H27B H 0.324769 0.481833 0.464023 0.026 Uiso 1 1 calc GR
H27C H 0.236117 0.400679 0.391412 0.026 Uiso 1 1 calc GR
C30 C 0.2705(2) 0.19320(17) 0.40904(11) 0.0218(4) Uani 1 1 d .
H30A H 0.192317 0.189945 0.372908 0.033 Uiso 1 1 calc GR
H30B H 0.250343 0.121904 0.432205 0.033 Uiso 1 1 calc GR
H30C H 0.351848 0.195965 0.385577 0.033 Uiso 1 1 calc GR
C28 C 0.17885(19) 0.29488(18) 0.50599(10) 0.0200(4) Uani 1 1 d .
H28A H 0.198807 0.365883 0.543276 0.030 Uiso 1 1 calc GR
H28B H 0.165049 0.222976 0.528678 0.030 Uiso 1 1 calc GR
H28C H 0.095715 0.290747 0.473169 0.030 Uiso 1 1 calc GR
C29 C 0.42247(19) 0.31243(17) 0.51720(10) 0.0188(4) Uani 1 1 d .
H29A H 0.502469 0.323496 0.492062 0.028 Uiso 1 1 calc GR
H29B H 0.411271 0.239105 0.538372 0.028 Uiso 1 1 calc GR
H29C H 0.435697 0.381088 0.555442 0.028 Uiso 1 1 calc GR
N9 N 0.77176(16) 0.35775(15) 0.07330(9) 0.0200(4) Uani 1 1 d .
C31 C 0.8277(2) 0.3583(2) 0.14992(11) 0.0249(5) Uani 1 1 d .
H31A H 0.845898 0.439075 0.177360 0.037 Uiso 1 1 calc GR
H31B H 0.913012 0.333848 0.151579 0.037 Uiso 1 1 calc GR
H31C H 0.760802 0.302340 0.170990 0.037 Uiso 1 1 calc GR
C34 C 0.6400(2) 0.3932(2) 0.07051(11) 0.0246(5) Uani 1 1 d .
H34A H 0.574180 0.336997 0.091991 0.037 Uiso 1 1 calc GR
H34B H 0.602831 0.391563 0.020237 0.037 Uiso 1 1 calc GR
H34C H 0.657023 0.474163 0.097463 0.037 Uiso 1 1 calc GR
C33 C 0.8730(2) 0.4451(2) 0.04232(12) 0.0285(5) Uani 1 1 d .
H33A H 0.889856 0.525165 0.070471 0.043 Uiso 1 1 calc GR
H33B H 0.836748 0.445749 -0.007769 0.043 Uiso 1 1 calc GR
H33C H 0.959023 0.421762 0.043893 0.043 Uiso 1 1 calc GR
C32 C 0.7456(2) 0.2353(2) 0.03097(12) 0.0303(5) Uani 1 1 d .
H32A H 0.831229 0.211284 0.033239 0.045 Uiso 1 1 calc GR
H32B H 0.710494 0.235686 -0.019340 0.045 Uiso 1 1 calc GR
H32C H 0.678020 0.178655 0.051212 0.045 Uiso 1 1 calc GR

loop_
_atom_site_aniso_label
_atom_site_aniso_U_11
_atom_site_aniso_U_22
_atom_site_aniso_U_33
_atom_site_aniso_U_23
_atom_site_aniso_U_13
_atom_site_aniso_U_12
Fe1 0.01225(13) 0.01259(14) 0.01574(14) 0.00309(10) 0.00222(10) 0.00223(10)
O5 0.0193(7) 0.0166(7) 0.0169(7) 0.0000(6) 0.0029(5) 0.0054(6)
O3 0.0130(7) 0.0223(7) 0.0322(8) 0.0041(6) 0.0082(6) 0.0013(6)
O10 0.0204(8) 0.0300(8) 0.0239(8) 0.0019(6) -0.0011(6) 0.0116(6)
O4 0.0264(8) 0.0155(7) 0.0193(7) 0.0062(6) -0.0008(6) 0.0050(6)
N7 0.0221(9) 0.0209(9) 0.0147(8) -0.0002(7) 0.0010(7) 0.0096(7)
O11 0.0309(8) 0.0233(8) 0.0253(8) 0.0112(6) 0.0020(6) 0.0072(7)
N1 0.0138(8) 0.0148(8) 0.0159(8) 0.0044(6) 0.0029(6) 0.0037(6)
O1 0.0238(8) 0.0255(8) 0.0251(8) 0.0042(6) -0.0001(6) 0.0067(6)
O7 0.0290(8) 0.0240(8) 0.0281(8) -0.0051(6) 0.0001(6) 0.0051(7)
O6 0.0325(9) 0.0436(10) 0.0378(9) -0.0082(8) 0.0142(8) 0.0122(8)
O2 0.0223(8) 0.0249(8) 0.0411(9) 0.0028(7) 0.0088(7) 0.0035(6)
N2 0.0138(8) 0.0138(8) 0.0176(8) 0.0044(6) 0.0028(6) 0.0035(6)
N4 0.0148(8) 0.0143(8) 0.0155(8) 0.0022(6) -0.0011(6) 0.0022(6)
N3 0.0147(8) 0.0150(8) 0.0186(8) 0.0040(7) 0.0020(6) 0.0024(6)
C20 0.0117(9) 0.0138(9) 0.0155(9) 0.0040(7) 0.0047(7) 0.0005(7)
N6 0.0199(9) 0.0264(10) 0.0276(10) 0.0116(8) 0.0034(8) 0.0015(8)
C12 0.0184(9) 0.0130(9) 0.0159(9) 0.0003(8) 0.0032(7) 0.0057(8)
C17 0.0193(10) 0.0224(10) 0.0150(9) 0.0055(8) 0.0058(8) 0.0097(8)
C9 0.0150(9) 0.0141(9) 0.0204(10) 0.0076(8) 0.0029(8) 0.0043(7)
C5 0.0178(10) 0.0199(10) 0.0191(10) 0.0041(8) 0.0000(8) 0.0036(8)
O9 0.0231(8) 0.0529(11) 0.0354(9) 0.0065(8) 0.0150(7) -0.0011(8)
C21 0.0172(9) 0.0164(9) 0.0114(9) 0.0007(7) 0.0034(7) 0.0058(8)
N5 0.0268(10) 0.0265(10) 0.0204(9) 0.0017(7) 0.0014(7) 0.0113(8)
C13 0.0158(9) 0.0160(9) 0.0153(9) 0.0067(8) 0.0004(7) 0.0043(8)
C8 0.0191(10) 0.0193(10) 0.0210(10) 0.0080(8) 0.0053(8) 0.0037(8)
C23 0.0193(10) 0.0148(9) 0.0185(10) 0.0032(8) 0.0051(8) 0.0044(8)
C18 0.0192(10) 0.0169(10) 0.0131(9) 0.0008(8) -0.0001(7) 0.0063(8)
C4 0.0152(9) 0.0197(10) 0.0188(10) 0.0048(8) 0.0045(8) 0.0043(8)
C24 0.0197(10) 0.0190(10) 0.0129(9) 0.0013(8) 0.0039(7) 0.0107(8)
C22 0.0135(9) 0.0185(10) 0.0179(9) 0.0010(8) 0.0022(7) 0.0035(8)
C26 0.0166(9) 0.0170(10) 0.0157(9) 0.0036(8) 0.0047(7) 0.0019(8)
C3 0.0166(9) 0.0158(9) 0.0160(9) 0.0049(8) 0.0012(7) 0.0060(8)
O8 0.0362(10) 0.0218(9) 0.0575(11) -0.0007(8) 0.0146(8) -0.0074(7)
C1 0.0191(10) 0.0177(10) 0.0246(11) -0.0014(8) 0.0013(8) 0.0054(8)
C25 0.0130(9) 0.0208(10) 0.0156(9) -0.0006(8) 0.0018(7) 0.0047(8)
C7 0.0209(10) 0.0268(11) 0.0203(10) 0.0077(9) 0.0077(8) 0.0107(9)
C11 0.0150(9) 0.0166(10) 0.0191(10) 0.0058(8) 0.0010(7) 0.0052(8)
C6 0.0242(10) 0.0214(10) 0.0162(9) 0.0031(8) 0.0021(8) 0.0109(9)
C15 0.0270(11) 0.0144(10) 0.0231(10) -0.0016(8) 0.0080(9) 0.0012(8)
C19 0.0157(9) 0.0165(10) 0.0148(9) 0.0011(8) -0.0007(7) 0.0031(8)
C16 0.0146(9) 0.0191(10) 0.0185(9) 0.0080(8) 0.0032(8) 0.0025(8)
C10 0.0122(9) 0.0149(9) 0.0198(10) 0.0049(8) 0.0008(7) 0.0007(7)
C14 0.0241(11) 0.0194(10) 0.0226(10) 0.0006(8) 0.0111(9) 0.0039(9)
C2 0.0312(12) 0.0336(13) 0.0289(12) 0.0045(10) -0.0066(10) 0.0018(10)
N8 0.0137(8) 0.0119(8) 0.0168(8) 0.0027(6) 0.0027(6) -0.0001(6)
C27 0.0178(10) 0.0148(9) 0.0183(9) 0.0058(8) 0.0028(8) 0.0026(8)
C30 0.0261(11) 0.0157(10) 0.0202(10) -0.0010(8) 0.0039(8) 0.0013(8)
C28 0.0137(9) 0.0228(11) 0.0199(10) 0.0017(8) 0.0051(8) -0.0018(8)
C29 0.0163(10) 0.0173(10) 0.0214(10) 0.0041(8) -0.0012(8) 0.0032(8)
N9 0.0160(8) 0.0257(9) 0.0201(8) 0.0096(7) 0.0033(7) 0.0059(7)
C31 0.0264(11) 0.0284(12) 0.0212(10) 0.0135(9) 0.0033(9) 0.0052(9)
C34 0.0192(10) 0.0341(12) 0.0255(11) 0.0088(9) 0.0070(8) 0.0124(9)
C33 0.0212(11) 0.0400(13) 0.0272(11) 0.0209(10) 0.0064(9) 0.0044(10)
C32 0.0323(12) 0.0307(13) 0.0295(12) 0.0008(10) 0.0056(10) 0.0131(10)

loop_
_atom_type_symbol
_atom_type_description
_atom_type_scat_dispersion_real
_atom_type_scat_dispersion_imag
_atom_type_scat_source
C C 0.0033 0.0016 'International Tables Vol C Tables 4.2.6.8 and 6.1.1.4'
H H 0.0000 0.0000 'International Tables Vol C Tables 4.2.6.8 and 6.1.1.4'
Fe Fe 0.3463 0.8444 'International Tables Vol C Tables 4.2.6.8 and 6.1.1.4'
N N 0.0061 0.0033 'International Tables Vol C Tables 4.2.6.8 and 6.1.1.4'
O O 0.0106 0.0060 'International Tables Vol C Tables 4.2.6.8 and 6.1.1.4'

loop_
_geom_angle_atom_site_label_1
_geom_angle_atom_site_label_2
_geom_angle_atom_site_label_3
_geom_angle
N1 Fe1 N2 75.35(6)
O1 Fe1 N1 118.52(6)
O1 Fe1 N2 163.60(6)
O1 Fe1 N4 101.91(6)
O1 Fe1 N3 91.66(6)
N4 Fe1 N1 120.64(6)
N4 Fe1 N2 75.55(6)
N4 Fe1 N3 115.25(6)
N3 Fe1 N1 105.55(6)
N3 Fe1 N2 75.33(6)
O10 N7 O11 123.05(16)
O10 N7 C24 117.92(16)
O11 N7 C24 119.03(16)
C9 N1 Fe1 115.43(12)
C9 N1 C3 120.53(16)
C3 N1 Fe1 124.03(12)
C1 O1 Fe1 98.60(12)
C11 N2 Fe1 107.72(11)
C11 N2 C19 111.92(15)
C11 N2 C10 112.45(14)
C19 N2 Fe1 107.64(11)
C19 N2 C10 113.17(14)
C10 N2 Fe1 103.32(11)
C20 N4 Fe1 117.19(12)
C20 N4 C21 115.11(15)
C21 N4 Fe1 127.62(12)
C12 N3 Fe1 117.62(12)
C12 N3 C13 115.85(15)
C13 N3 Fe1 126.52(12)
O5 C20 N4 127.54(17)
O5 C20 C19 117.22(16)
N4 C20 C19 115.15(16)
O9 N6 C16 117.94(18)
O8 N6 O9 123.71(18)
O8 N6 C16 118.35(17)
O4 C12 N3 128.10(17)
O4 C12 C11 117.04(16)
N3 C12 C11 114.83(16)
C18 C17 C16 118.59(17)
O3 C9 N1 129.56(18)
O3 C9 C10 117.29(16)
N1 C9 C10 113.15(15)
C4 C5 C6 118.88(18)
C22 C21 N4 120.15(16)
C26 C21 N4 120.97(17)
C26 C21 C22 118.82(17)
O7 N5 O6 122.82(17)
O7 N5 C6 119.03(17)
O6 N5 C6 118.15(17)
C18 C13 N3 120.16(17)
C14 C13 N3 121.19(17)
C14 C13 C18 118.61(17)
C7 C8 C3 120.71(18)
C22 C23 C24 118.43(18)
C17 C18 C13 121.23(18)
C5 C4 C3 121.91(18)
C23 C24 N7 118.56(17)
C25 C24 N7 119.57(17)
C25 C24 C23 121.87(17)
C23 C22 C21 121.12(17)
C25 C26 C21 120.91(17)
N1 C3 C8 125.88(17)
N1 C3 C4 116.78(17)
C4 C3 C8 117.33(17)
O1 C1 C2 118.63(18)
O2 C1 O1 121.00(18)
O2 C1 C2 120.34(19)
C26 C25 C24 118.82(17)
C8 C7 C6 120.03(18)
N2 C11 C12 112.12(15)
C5 C6 N5 119.88(18)
C7 C6 C5 120.97(18)
C7 C6 N5 119.14(18)
C14 C15 C16 118.73(18)
N2 C19 C20 111.89(15)
C17 C16 N6 119.39(17)
C17 C16 C15 121.75(18)
C15 C16 N6 118.85(18)
N2 C10 C9 111.23(15)
C15 C14 C13 121.06(18)
C27 N8 C29 110.10(14)
C30 N8 C27 109.35(14)
C30 N8 C28 110.44(14)
C30 N8 C29 109.61(15)
C28 N8 C27 109.62(15)
C28 N8 C29 107.70(14)
C31 N9 C34 109.58(16)
C33 N9 C31 108.98(15)
C33 N9 C34 109.41(16)
C33 N9 C32 109.95(17)
C32 N9 C31 109.74(16)
C32 N9 C34 109.17(16)

loop_
_geom_bond_atom_site_label_1
_geom_bond_atom_site_label_2
_geom_bond_distance
Fe1 N1 2.1637(15)
Fe1 O1 2.1107(14)
Fe1 N2 2.2313(15)
Fe1 N4 2.1489(16)
Fe1 N3 2.1635(16)
O5 C20 1.248(2)
O3 C9 1.241(2)
O10 N7 1.232(2)
O4 C12 1.254(2)
N7 O11 1.232(2)
N7 C24 1.453(2)
N1 C9 1.355(2)
N1 C3 1.397(2)
O1 C1 1.275(2)
O7 N5 1.230(2)
O6 N5 1.241(2)
O2 C1 1.243(2)
N2 C11 1.460(2)
N2 C19 1.460(2)
N2 C10 1.463(2)
N4 C20 1.335(2)
N4 C21 1.415(2)
N3 C12 1.324(2)
N3 C13 1.418(2)
C20 C19 1.519(3)
N6 O9 1.229(2)
N6 O8 1.226(2)
N6 C16 1.467(2)
C12 C11 1.522(3)
C17 C18 1.378(3)
C17 C16 1.384(3)
C9 C10 1.523(3)
C5 C4 1.378(3)
C5 C6 1.389(3)
C21 C22 1.400(3)
C21 C26 1.397(3)
N5 C6 1.452(3)
C13 C18 1.399(3)
C13 C14 1.390(3)
C8 C3 1.413(3)
C8 C7 1.380(3)
C23 C24 1.394(3)
C23 C22 1.377(3)
C4 C3 1.413(3)
C24 C25 1.385(3)
C26 C25 1.380(3)
C1 C2 1.507(3)
C7 C6 1.387(3)
C15 C16 1.387(3)
C15 C14 1.381(3)
N8 C27 1.498(2)
N8 C30 1.493(2)
N8 C28 1.497(2)
N8 C29 1.505(2)
N9 C31 1.496(2)
N9 C34 1.499(2)
N9 C33 1.491(2)
N9 C32 1.492(3)

loop_
_smtbx_masks_void_nr
_smtbx_masks_void_average_x
_smtbx_masks_void_average_y
_smtbx_masks_void_average_z
_smtbx_masks_void_volume
_smtbx_masks_void_count_electrons
_smtbx_masks_void_content
1 0.000 0.000 0.500 322.7 101.1 '2 DMA molecules'
